data_7017163
loop_
_publ_author_name
'Hall, Nikita A.'
'Duboc, Carole'
'Collomb, Marie-No\"elle'
'Deronzier, Alain'
'Blackman, Allan G.'

_publ_section_title
;
 Factors influencing mononuclear versus multinuclear coordination in a
 series of potentially hexadentate acyclic N(6) ligands: the roles of
 flexibility and chelate ring size.
;
_journal_issue 45
_journal_name_full 'Dalton transactions (Cambridge, England : 2003)'
_journal_page_first 12075
_journal_page_last 12082
_journal_paper_doi 10.1039/c1dt10627a
_journal_volume 40
_journal_year 2011
_chemical_formula_sum 'C24 H24 Cl2 Mn N6 O8'
_chemical_formula_weight 650.34
_chemical_name_systematic
;
?
;
_space_group_IT_number 60
_symmetry_cell_setting orthorhombic
_symmetry_space_group_name_Hall '-P 2n 2ab'
_symmetry_space_group_name_H-M 'P b c n'
_atom_sites_solution_hydrogens geom
_atom_sites_solution_primary direct
_atom_sites_solution_secondary difmap
_audit_creation_method SHELXL-97
_cell_angle_alpha 90.00
_cell_angle_beta 90.00
_cell_angle_gamma 90.00
_cell_formula_units_Z 4
_cell_length_a 18.217(8)
_cell_length_b 8.519(4)
_cell_length_c 17.009(8)
_cell_measurement_reflns_used 7161
_cell_measurement_temperature 89(2)
_cell_measurement_theta_max 19.14
_cell_measurement_theta_min 2.40
_cell_volume 2640(2)
_computing_cell_refinement 'Apex and SAINT (Bruker, 2001)'
_computing_data_collection 'ApexII (Bruker, 2004)'
_computing_data_reduction SAINT
_computing_molecular_graphics 'WinGX (Farrugia, 1999)'
_computing_publication_material WinGX
_computing_structure_refinement 'SHELXL-97 (Sheldrick, 2008)'
_computing_structure_solution 'SIR97 (Altomare et al., 1997)'
_diffrn_ambient_temperature 89(2)
_diffrn_measured_fraction_theta_full 0.999
_diffrn_measured_fraction_theta_max 0.996
_diffrn_measurement_device_type 'Bruker Kappa ApexII area dtector'
_diffrn_measurement_method 'phi and omega scans'
_diffrn_radiation_monochromator graphite
_diffrn_radiation_source 'fine-focus sealed tube'
_diffrn_radiation_type MoK\a
_diffrn_radiation_wavelength 0.71069
_diffrn_reflns_av_R_equivalents 0.0642
_diffrn_reflns_av_sigmaI/netI 0.0258
_diffrn_reflns_limit_h_max 21
_diffrn_reflns_limit_h_min -22
_diffrn_reflns_limit_k_max 10
_diffrn_reflns_limit_k_min -10
_diffrn_reflns_limit_l_max 21
_diffrn_reflns_limit_l_min -21
_diffrn_reflns_number 46429
_diffrn_reflns_theta_full 25.00
_diffrn_reflns_theta_max 26.36
_diffrn_reflns_theta_min 2.64
_exptl_absorpt_coefficient_mu 0.764
_exptl_absorpt_correction_T_max 1.000000
_exptl_absorpt_correction_T_min 0.911036
_exptl_absorpt_correction_type multi-scan
_exptl_absorpt_process_details SADABS
_exptl_crystal_colour yellow
_exptl_crystal_density_diffrn 1.636
_exptl_crystal_density_method 'not measured'
_exptl_crystal_description block
_exptl_crystal_F_000 1332
_exptl_crystal_size_max 0.28
_exptl_crystal_size_mid 0.28
_exptl_crystal_size_min 0.27
_refine_diff_density_max 0.304
_refine_diff_density_min -0.450
_refine_diff_density_rms 0.069
_refine_ls_extinction_method none
_refine_ls_goodness_of_fit_ref 1.079
_refine_ls_hydrogen_treatment constr
_refine_ls_matrix_type full
_refine_ls_number_parameters 186
_refine_ls_number_reflns 2690
_refine_ls_number_restraints 0
_refine_ls_restrained_S_all 1.079
_refine_ls_R_factor_all 0.0476
_refine_ls_R_factor_gt 0.0388
_refine_ls_shift/su_max 0.000
_refine_ls_shift/su_mean 0.000
_refine_ls_structure_factor_coef Fsqd
_refine_ls_weighting_details 'calc w=1/[\s^2^(Fo^2^)+(0.0459P)^2^+3.0262P] where P=(Fo^2^+2Fc^2^)/3'
_refine_ls_weighting_scheme calc
_refine_ls_wR_factor_gt 0.0987
_refine_ls_wR_factor_ref 0.1039
_reflns_number_gt 2301
_reflns_number_total 2690
_reflns_threshold_expression >2\s(I)
_cod_data_source_file c1dt10627a.txt
_cod_data_source_block test1
_cod_depositor_comments
;
The following automatic conversions were performed:

'_symmetry_cell_setting' value 'Orthorhombic' changed to
'orthorhombic' according to
/home/saulius/struct/CIF-dictionaries/cif_core.dic dictionary named
'cif_core.dic' version 2.4.1 from 2010-06-29.

Automatic conversion script
Id: cif_fix_values 1715 2011-07-08 13:25:40Z adriana 
;
_cod_original_sg_symbol_H-M Pbcn
_cod_database_code 7017163

loop_
_symmetry_equiv_pos_as_xyz
'x, y, z'
'-x+1/2, -y+1/2, z+1/2'
'x+1/2, -y+1/2, -z'
'-x, y, -z+1/2'
'-x, -y, -z'
'x-1/2, y-1/2, -z-1/2'
'-x-1/2, y-1/2, z'
'x, -y, z-1/2'

loop_
_atom_site_label
_atom_site_type_symbol
_atom_site_fract_x
_atom_site_fract_y
_atom_site_fract_z
_atom_site_U_iso_or_equiv
_atom_site_adp_type
_atom_site_occupancy
_atom_site_symmetry_multiplicity
_atom_site_calc_flag
_atom_site_refinement_flags
Mn1 Mn 0.5000 0.03783(6) 0.2500 0.02045(16) Uani 1 2 d S
Cl1 Cl 0.36328(3) 0.20255(7) 0.02565(3) 0.02447(17) Uani 1 1 d .
O3 O 0.29686(10) 0.1182(2) 0.00912(12) 0.0386(5) Uani 1 1 d .
O4 O 0.42594(10) 0.0994(2) 0.02082(11) 0.0336(4) Uani 1 1 d .
N2 N 0.38175(10) 0.0373(2) 0.28376(12) 0.0208(4) Uani 1 1 d .
O6 O 0.37193(10) 0.3292(2) -0.03038(11) 0.0330(4) Uani 1 1 d .
O1 O 0.35992(10) 0.2682(2) 0.10477(10) 0.0305(4) Uani 1 1 d .
N3 N 0.48093(11) 0.2458(3) 0.33369(13) 0.0272(5) Uani 1 1 d .
H3 H 0.5218 0.2606 0.3635 0.033 Uiso 1 1 calc R
N1 N 0.44214(10) -0.1358(2) 0.17385(11) 0.0207(4) Uani 1 1 d .
C6 C 0.33356(13) -0.0448(3) 0.23975(14) 0.0210(5) Uani 1 1 d .
C5 C 0.36803(13) -0.1469(3) 0.17880(14) 0.0213(5) Uani 1 1 d .
C11 C 0.41768(14) 0.2169(3) 0.38590(15) 0.0290(6) Uani 1 1 d .
H11A H 0.3988 0.3162 0.4052 0.035 Uiso 1 1 calc R
H11B H 0.4333 0.1551 0.4308 0.035 Uiso 1 1 calc R
C9 C 0.28343(14) 0.1421(3) 0.36003(15) 0.0281(6) Uani 1 1 d .
H9 H 0.2676 0.2039 0.4018 0.034 Uiso 1 1 calc R
C7 C 0.25827(14) -0.0340(3) 0.25297(14) 0.0254(5) Uani 1 1 d .
H7 H 0.2252 -0.0881 0.2213 0.030 Uiso 1 1 calc R
C3 C 0.36532(14) -0.3477(3) 0.08057(15) 0.0270(5) Uani 1 1 d .
H3A H 0.3398 -0.4186 0.0493 0.032 Uiso 1 1 calc R
C2 C 0.44093(14) -0.3382(3) 0.07642(15) 0.0271(5) Uani 1 1 d .
H2 H 0.4671 -0.4041 0.0430 0.032 Uiso 1 1 calc R
C10 C 0.35777(13) 0.1304(3) 0.34182(14) 0.0243(5) Uani 1 1 d .
C8 C 0.23370(14) 0.0596(3) 0.31463(15) 0.0285(6) Uani 1 1 d .
H8 H 0.1837 0.0668 0.3253 0.034 Uiso 1 1 calc R
C1 C 0.47730(14) -0.2289(3) 0.12282(14) 0.0239(5) Uani 1 1 d .
H1 H 0.5280 -0.2201 0.1183 0.029 Uiso 1 1 calc R
C4 C 0.32803(14) -0.2498(3) 0.13217(14) 0.0254(5) Uani 1 1 d .
H4 H 0.2771 -0.2531 0.1355 0.030 Uiso 1 1 calc R
C23 C 0.47059(14) 0.3832(3) 0.28158(17) 0.0308(6) Uani 1 1 d .
H23A H 0.4737 0.4791 0.3121 0.037 Uiso 1 1 calc R
H23B H 0.4224 0.3787 0.2574 0.037 Uiso 1 1 calc R

loop_
_atom_site_aniso_label
_atom_site_aniso_U_11
_atom_site_aniso_U_22
_atom_site_aniso_U_33
_atom_site_aniso_U_23
_atom_site_aniso_U_13
_atom_site_aniso_U_12
Mn1 0.0150(3) 0.0235(3) 0.0228(3) 0.000 -0.00177(19) 0.000
Cl1 0.0184(3) 0.0309(3) 0.0242(3) -0.0032(2) -0.0019(2) 0.0033(2)
O3 0.0258(10) 0.0485(12) 0.0416(11) -0.0129(10) -0.0023(8) -0.0072(9)
O4 0.0286(10) 0.0390(11) 0.0331(10) 0.0008(9) 0.0005(8) 0.0147(9)
N2 0.0185(10) 0.0244(11) 0.0195(10) -0.0008(8) -0.0003(8) 0.0018(8)
O6 0.0349(11) 0.0362(11) 0.0279(10) 0.0043(8) -0.0007(8) 0.0095(9)
O1 0.0229(9) 0.0443(11) 0.0242(9) -0.0063(8) -0.0016(7) 0.0021(8)
N3 0.0214(11) 0.0330(12) 0.0270(11) -0.0033(9) -0.0098(8) 0.0011(9)
N1 0.0176(10) 0.0240(11) 0.0206(10) 0.0016(8) -0.0003(8) 0.0021(8)
C6 0.0203(12) 0.0203(12) 0.0225(12) 0.0036(9) -0.0005(9) -0.0012(9)
C5 0.0205(12) 0.0236(12) 0.0198(12) 0.0036(10) -0.0008(9) 0.0003(10)
C11 0.0263(13) 0.0354(15) 0.0252(13) -0.0070(11) -0.0049(10) 0.0069(11)
C9 0.0297(14) 0.0298(14) 0.0248(13) 0.0007(11) 0.0061(10) 0.0061(11)
C7 0.0192(12) 0.0271(13) 0.0299(13) 0.0013(10) 0.0010(10) -0.0027(10)
C3 0.0309(14) 0.0263(13) 0.0238(13) -0.0007(10) -0.0033(10) -0.0036(11)
C2 0.0306(14) 0.0285(13) 0.0221(12) -0.0021(10) 0.0006(10) 0.0051(11)
C10 0.0252(13) 0.0266(13) 0.0211(12) 0.0021(10) -0.0019(9) 0.0051(10)
C8 0.0200(13) 0.0306(14) 0.0350(14) 0.0024(11) 0.0076(10) 0.0020(10)
C1 0.0194(12) 0.0297(14) 0.0226(12) 0.0019(10) 0.0031(9) 0.0033(10)
C4 0.0223(13) 0.0286(13) 0.0252(13) 0.0002(10) 0.0000(10) -0.0031(11)
C23 0.0258(13) 0.0257(14) 0.0409(15) -0.0039(12) -0.0118(11) 0.0015(11)

loop_
_atom_type_symbol
_atom_type_description
_atom_type_scat_dispersion_real
_atom_type_scat_dispersion_imag
_atom_type_scat_source
C C 0.0033 0.0016 'International Tables Vol C Tables 4.2.6.8 and 6.1.1.4'
H H 0.0000 0.0000 'International Tables Vol C Tables 4.2.6.8 and 6.1.1.4'
N N 0.0061 0.0033 'International Tables Vol C Tables 4.2.6.8 and 6.1.1.4'
O O 0.0106 0.0060 'International Tables Vol C Tables 4.2.6.8 and 6.1.1.4'
Cl Cl 0.1484 0.1585 'International Tables Vol C Tables 4.2.6.8 and 6.1.1.4'
Mn Mn 0.3368 0.7283 'International Tables Vol C Tables 4.2.6.8 and 6.1.1.4'

loop_
_geom_angle_atom_site_label_1
_geom_angle_atom_site_label_2
_geom_angle_atom_site_label_3
_geom_angle
_geom_angle_site_symmetry_1
_geom_angle_site_symmetry_3
N2 Mn1 N2 179.77(11) 4_655 .
N2 Mn1 N1 107.80(7) 4_655 .
N2 Mn1 N1 72.04(7) . .
N2 Mn1 N1 72.04(7) 4_655 4_655
N2 Mn1 N1 107.80(7) . 4_655
N1 Mn1 N1 96.94(11) . 4_655
N2 Mn1 N3 107.88(8) 4_655 .
N2 Mn1 N3 72.31(7) . .
N1 Mn1 N3 143.04(7) . .
N1 Mn1 N3 102.87(8) 4_655 .
N2 Mn1 N3 72.31(7) 4_655 4_655
N2 Mn1 N3 107.88(8) . 4_655
N1 Mn1 N3 102.87(8) . 4_655
N1 Mn1 N3 143.04(7) 4_655 4_655
N3 Mn1 N3 79.19(12) . 4_655
O3 Cl1 O4 110.54(13) . .
O3 Cl1 O6 109.64(12) . .
O4 Cl1 O6 109.28(11) . .
O3 Cl1 O1 109.71(11) . .
O4 Cl1 O1 108.61(11) . .
O6 Cl1 O1 109.04(12) . .
C10 N2 C6 120.2(2) . .
C10 N2 Mn1 120.25(16) . .
C6 N2 Mn1 119.14(16) . .
C11 N3 C23 113.1(2) . .
C11 N3 Mn1 111.25(16) . .
C23 N3 Mn1 104.93(16) . .
C11 N3 H3 109.1 . .
C23 N3 H3 109.1 . .
Mn1 N3 H3 109.1 . .
C1 N1 C5 118.4(2) . .
C1 N1 Mn1 122.90(16) . .
C5 N1 Mn1 118.74(16) . .
N2 C6 C7 121.1(2) . .
N2 C6 C5 114.5(2) . .
C7 C6 C5 124.4(2) . .
N1 C5 C4 122.1(2) . .
N1 C5 C6 114.9(2) . .
C4 C5 C6 123.0(2) . .
N3 C11 C10 110.2(2) . .
N3 C11 H11A 109.6 . .
C10 C11 H11A 109.6 . .
N3 C11 H11B 109.6 . .
C10 C11 H11B 109.6 . .
H11A C11 H11B 108.1 . .
C8 C9 C10 118.5(2) . .
C8 C9 H9 120.8 . .
C10 C9 H9 120.8 . .
C8 C7 C6 118.4(2) . .
C8 C7 H7 120.8 . .
C6 C7 H7 120.8 . .
C2 C3 C4 119.0(2) . .
C2 C3 H3A 120.5 . .
C4 C3 H3A 120.5 . .
C3 C2 C1 119.1(2) . .
C3 C2 H2 120.5 . .
C1 C2 H2 120.5 . .
N2 C10 C9 121.6(2) . .
N2 C10 C11 114.7(2) . .
C9 C10 C11 123.7(2) . .
C9 C8 C7 120.1(2) . .
C9 C8 H8 120.0 . .
C7 C8 H8 120.0 . .
N1 C1 C2 122.5(2) . .
N1 C1 H1 118.7 . .
C2 C1 H1 118.7 . .
C5 C4 C3 118.9(2) . .
C5 C4 H4 120.5 . .
C3 C4 H4 120.5 . .
N3 C23 C23 109.51(18) . 4_655
N3 C23 H23A 109.8 . .
C23 C23 H23A 109.8 4_655 .
N3 C23 H23B 109.8 . .
C23 C23 H23B 109.8 4_655 .
H23A C23 H23B 108.2 . .

loop_
_geom_bond_atom_site_label_1
_geom_bond_atom_site_label_2
_geom_bond_distance
_geom_bond_site_symmetry_2
Mn1 N2 2.229(2) 4_655
Mn1 N2 2.229(2) .
Mn1 N1 2.231(2) .
Mn1 N1 2.231(2) 4_655
Mn1 N3 2.299(2) .
Mn1 N3 2.299(2) 4_655
Cl1 O3 1.435(2) .
Cl1 O4 1.4425(19) .
Cl1 O6 1.448(2) .
Cl1 O1 1.4585(19) .
N2 C10 1.340(3) .
N2 C6 1.349(3) .
N3 C11 1.475(3) .
N3 C23 1.480(3) .
N3 H3 0.9100 .
N1 C1 1.339(3) .
N1 C5 1.356(3) .
C6 C7 1.393(3) .
C6 C5 1.492(3) .
C5 C4 1.389(3) .
C11 C10 1.516(4) .
C11 H11A 0.9700 .
C11 H11B 0.9700 .
C9 C8 1.382(4) .
C9 C10 1.393(4) .
C9 H9 0.9300 .
C7 C8 1.391(4) .
C7 H7 0.9300 .
C3 C2 1.382(4) .
C3 C4 1.388(4) .
C3 H3A 0.9300 .
C2 C1 1.388(4) .
C2 H2 0.9300 .
C8 H8 0.9300 .
C1 H1 0.9300 .
C4 H4 0.9300 .
C23 C23 1.517(6) 4_655
C23 H23A 0.9700 .
C23 H23B 0.9700 .
